data_7114636
loop_
_publ_author_name
'Xuejian Li'
'Di Chen'
'Haorui Gu'
'Xufeng Lin'

_publ_section_title
;
 Enantioselective synthesis of benzazepinoindoles bearing
 trifluoromethylated quaternary stereocenters catalyzed by chiral
 spirocyclic phosphoric acids
;
_journal_name_full Chem.Commun.
_journal_page_first 7538
_journal_paper_doi 10.1039/C4CC02295E
_journal_volume 50
_journal_year 2014
_chemical_absolute_configuration ad
_chemical_formula_moiety 'C23 H17 F3 N2'
_chemical_formula_sum 'C23 H17 F3 N2'
_chemical_formula_weight 378.39
_chemical_name_systematic
; 
 ? 
;
_space_group_IT_number 76
_symmetry_cell_setting tetragonal
_symmetry_space_group_name_Hall 'P 4w'
_symmetry_space_group_name_H-M 'P 41'
_atom_sites_solution_hydrogens geom
_atom_sites_solution_primary direct
_atom_sites_solution_secondary difmap
_audit_creation_method SHELXL-97
_cell_angle_alpha 90.00
_cell_angle_beta 90.00
_cell_angle_gamma 90.00
_cell_formula_units_Z 4
_cell_length_a 10.77844(12)
_cell_length_b 10.77844(12)
_cell_length_c 16.0189(3)
_cell_measurement_reflns_used 7199
_cell_measurement_temperature 170(2)
_cell_measurement_theta_max 67.3925
_cell_measurement_theta_min 4.0981
_cell_volume 1860.99(5)
_computing_cell_refinement 'CrysAlis PRO (Agilent Technologies, 2011)'
_computing_data_collection 'CrysAlis PRO'
_computing_data_reduction 'CrysAlis PRO'
_computing_molecular_graphics 'OLEX2 (Dolomanov et al., 2009)'
_computing_publication_material OLEX2
_computing_structure_refinement 'SHELXL-97 (Sheldrick, 2008)'
_computing_structure_solution 'SHELXS-97 (Sheldrick, 2008)'
_diffrn_ambient_temperature 170(2)
_diffrn_detector_area_resol_mean 10.3592
_diffrn_measured_fraction_theta_full 0.993
_diffrn_measured_fraction_theta_max 0.993
_diffrn_measurement_device_type 'Xcalibur, Atlas, Gemini ultra'
_diffrn_measurement_method '\w scans'
_diffrn_radiation_monochromator graphite
_diffrn_radiation_source 'fine-focus sealed tube'
_diffrn_radiation_type CuK\a
_diffrn_radiation_wavelength 1.54184
_diffrn_reflns_av_R_equivalents 0.0275
_diffrn_reflns_av_sigmaI/netI 0.0186
_diffrn_reflns_limit_h_max 12
_diffrn_reflns_limit_h_min -12
_diffrn_reflns_limit_k_max 12
_diffrn_reflns_limit_k_min -12
_diffrn_reflns_limit_l_max 18
_diffrn_reflns_limit_l_min -10
_diffrn_reflns_number 11747
_diffrn_reflns_theta_full 67.51
_diffrn_reflns_theta_max 67.51
_diffrn_reflns_theta_min 4.10
_exptl_absorpt_coefficient_mu 0.842
_exptl_absorpt_correction_T_max 0.8107
_exptl_absorpt_correction_T_min 0.6879
_exptl_absorpt_correction_type multi-scan
_exptl_absorpt_process_details
;
CrysAlis PRO (Agilent Technologies, 2011) 
;
_exptl_crystal_colour colorless
_exptl_crystal_density_diffrn 1.351
_exptl_crystal_density_method 'not measured'
_exptl_crystal_description needle
_exptl_crystal_F_000 784
_exptl_crystal_size_max 0.48
_exptl_crystal_size_mid 0.30
_exptl_crystal_size_min 0.26
_refine_diff_density_max 0.130
_refine_diff_density_min -0.121
_refine_diff_density_rms 0.026
_refine_ls_abs_structure_details 'Flack (1983), 814 Friedel pairs'
_refine_ls_abs_structure_Flack -0.03(10)
_refine_ls_extinction_coef 0.0018(2)
_refine_ls_extinction_expression Fc^*^=kFc[1+0.001xFc^2^\l^3^/sin(2\q)]^-1/4^
_refine_ls_extinction_method SHELXL
_refine_ls_goodness_of_fit_ref 1.060
_refine_ls_hydrogen_treatment mixed
_refine_ls_matrix_type full
_refine_ls_number_parameters 262
_refine_ls_number_reflns 2544
_refine_ls_number_restraints 3
_refine_ls_restrained_S_all 1.061
_refine_ls_R_factor_all 0.0258
_refine_ls_R_factor_gt 0.0249
_refine_ls_shift/su_max 0.000
_refine_ls_shift/su_mean 0.000
_refine_ls_structure_factor_coef Fsqd
_refine_ls_weighting_details 'calc w=1/[\s^2^(Fo^2^)+(0.0409P)^2^+0.1308P] where P=(Fo^2^+2Fc^2^)/3'
_refine_ls_weighting_scheme calc
_refine_ls_wR_factor_gt 0.0643
_refine_ls_wR_factor_ref 0.0657
_reflns_number_gt 2484
_reflns_number_total 2544
_reflns_threshold_expression >2sigma(I)
_cod_data_source_file c4cc02295e2.cif
_cod_data_source_block 130704_lxj008_2
_cod_original_cell_volume 1860.99(4)
_cod_original_sg_symbol_Hall 'P 4w '
_cod_database_code 7114636

loop_
_symmetry_equiv_pos_as_xyz
'x, y, z'
'-y, x, z+1/4'
'-x, -y, z+1/2'
'y, -x, z+3/4'

loop_
_atom_site_label
_atom_site_type_symbol
_atom_site_fract_x
_atom_site_fract_y
_atom_site_fract_z
_atom_site_U_iso_or_equiv
_atom_site_adp_type
_atom_site_occupancy
_atom_site_symmetry_multiplicity
_atom_site_calc_flag
_atom_site_refinement_flags
F1 F 0.25214(10) 0.86414(11) 0.08984(7) 0.0558(3) Uani 1 1 d .
F2 F 0.06015(9) 0.87060(10) 0.12503(8) 0.0549(3) Uani 1 1 d .
F3 F 0.20123(9) 0.94376(9) 0.20750(8) 0.0478(3) Uani 1 1 d .
N1 N 0.52568(11) 0.66343(12) 0.21316(9) 0.0329(3) Uani 1 1 d D
H1 H 0.5997(15) 0.6387(19) 0.1928(14) 0.056(6) Uiso 1 1 d D
N2 N 0.15124(12) 0.63366(14) 0.12928(9) 0.0390(3) Uani 1 1 d D
H2 H 0.0690(14) 0.6369(17) 0.1271(14) 0.045(5) Uiso 1 1 d D
C1 C 0.59518(14) 0.73801(13) 0.35287(12) 0.0362(4) Uani 1 1 d .
H1A H 0.6800 0.7165 0.3459 0.043 Uiso 1 1 calc R
C2 C 0.55320(15) 0.79023(14) 0.42599(12) 0.0388(4) Uani 1 1 d .
H2A H 0.6097 0.8043 0.4705 0.047 Uiso 1 1 calc R
C3 C 0.42744(15) 0.82306(13) 0.43561(11) 0.0356(3) Uani 1 1 d .
H3 H 0.4006 0.8592 0.4866 0.043 Uiso 1 1 calc R
C4 C 0.34245(13) 0.80370(12) 0.37230(11) 0.0314(3) Uani 1 1 d .
H4 H 0.2582 0.8274 0.3794 0.038 Uiso 1 1 calc R
C5 C 0.38174(12) 0.74879(12) 0.29748(10) 0.0284(3) Uani 1 1 d .
C6 C 0.50959(13) 0.71777(13) 0.28974(11) 0.0305(3) Uani 1 1 d .
C7 C 0.41505(13) 0.65952(14) 0.17170(11) 0.0325(3) Uani 1 1 d .
C8 C 0.32397(13) 0.70931(13) 0.22095(10) 0.0294(3) Uani 1 1 d .
C10 C 0.19398(14) 0.50862(15) 0.12901(11) 0.0372(4) Uani 1 1 d .
C11 C 0.31759(14) 0.48367(16) 0.10706(10) 0.0368(4) Uani 1 1 d .
C12 C 0.40191(14) 0.59267(16) 0.09057(11) 0.0384(4) Uani 1 1 d .
H12A H 0.4839 0.5638 0.0705 0.046 Uiso 1 1 calc R
H12B H 0.3653 0.6480 0.0478 0.046 Uiso 1 1 calc R
C13 C 0.35950(16) 0.36278(17) 0.10659(12) 0.0453(4) Uani 1 1 d .
H13 H 0.4440 0.3463 0.0940 0.054 Uiso 1 1 calc R
C14 C 0.27967(19) 0.26442(18) 0.12432(13) 0.0514(5) Uani 1 1 d .
H14 H 0.3096 0.1815 0.1245 0.062 Uiso 1 1 calc R
C15 C 0.15739(19) 0.28888(18) 0.14149(13) 0.0525(5) Uani 1 1 d .
H15 H 0.1018 0.2222 0.1515 0.063 Uiso 1 1 calc R
C16 C 0.11427(16) 0.40959(18) 0.14432(12) 0.0479(4) Uani 1 1 d .
H16 H 0.0295 0.4251 0.1568 0.057 Uiso 1 1 calc R
C17 C 0.18860(13) 0.72266(14) 0.19623(10) 0.0320(3) Uani 1 1 d .
C18 C 0.10416(13) 0.70826(14) 0.27282(10) 0.0323(3) Uani 1 1 d .
C19 C 0.11258(14) 0.59734(15) 0.31720(10) 0.0359(4) Uani 1 1 d .
H19 H 0.1707 0.5364 0.2997 0.043 Uiso 1 1 calc R
C20 C 0.03899(15) 0.57346(19) 0.38576(12) 0.0459(4) Uani 1 1 d .
H20 H 0.0458 0.4966 0.4144 0.055 Uiso 1 1 calc R
C21 C -0.04537(16) 0.6627(2) 0.41285(13) 0.0518(5) Uani 1 1 d .
H21 H -0.0960 0.6477 0.4604 0.062 Uiso 1 1 calc R
C22 C -0.05438(15) 0.77286(19) 0.36985(14) 0.0505(5) Uani 1 1 d .
H22 H -0.1116 0.8341 0.3883 0.061 Uiso 1 1 calc R
C23 C 0.01828(14) 0.79649(16) 0.30012(12) 0.0405(4) Uani 1 1 d .
H23 H 0.0096 0.8727 0.2709 0.049 Uiso 1 1 calc R
C24 C 0.17548(15) 0.85048(16) 0.15448(12) 0.0418(4) Uani 1 1 d .

loop_
_atom_site_aniso_label
_atom_site_aniso_U_11
_atom_site_aniso_U_22
_atom_site_aniso_U_33
_atom_site_aniso_U_23
_atom_site_aniso_U_13
_atom_site_aniso_U_12
F1 0.0571(6) 0.0692(7) 0.0410(6) 0.0192(5) 0.0059(5) 0.0097(5)
F2 0.0462(5) 0.0644(6) 0.0542(7) 0.0070(6) -0.0162(5) 0.0156(5)
F3 0.0491(5) 0.0383(5) 0.0559(7) 0.0029(5) -0.0039(5) 0.0022(4)
N1 0.0231(6) 0.0380(6) 0.0376(7) 0.0017(6) 0.0043(5) 0.0006(5)
N2 0.0298(6) 0.0536(8) 0.0338(7) -0.0126(7) -0.0062(6) 0.0047(5)
C1 0.0290(7) 0.0324(7) 0.0471(10) 0.0070(7) -0.0070(7) -0.0025(6)
C2 0.0422(8) 0.0325(7) 0.0417(10) 0.0054(7) -0.0163(7) -0.0064(6)
C3 0.0473(8) 0.0266(7) 0.0329(9) 0.0003(6) -0.0042(7) -0.0050(6)
C4 0.0329(7) 0.0254(6) 0.0360(9) 0.0009(6) -0.0013(6) -0.0008(5)
C5 0.0260(6) 0.0269(6) 0.0323(8) 0.0040(6) -0.0014(6) -0.0017(5)
C6 0.0263(7) 0.0286(7) 0.0367(9) 0.0052(6) -0.0006(6) -0.0021(5)
C7 0.0282(7) 0.0376(7) 0.0315(9) 0.0024(7) 0.0028(6) -0.0018(6)
C8 0.0251(7) 0.0333(7) 0.0299(8) 0.0016(6) 0.0009(6) 0.0005(5)
C10 0.0344(7) 0.0487(9) 0.0286(8) -0.0125(7) 0.0003(7) -0.0011(6)
C11 0.0351(8) 0.0491(9) 0.0262(8) -0.0091(7) 0.0057(6) -0.0018(7)
C12 0.0329(7) 0.0493(9) 0.0330(9) -0.0035(7) 0.0081(7) -0.0002(6)
C13 0.0437(9) 0.0533(10) 0.0389(10) -0.0112(8) 0.0096(8) 0.0027(7)
C14 0.0642(11) 0.0456(9) 0.0445(11) -0.0104(9) 0.0099(10) -0.0003(8)
C15 0.0610(11) 0.0521(10) 0.0445(12) -0.0144(9) 0.0134(9) -0.0159(8)
C16 0.0377(8) 0.0626(11) 0.0434(11) -0.0175(9) 0.0081(8) -0.0097(8)
C17 0.0264(7) 0.0405(8) 0.0292(8) -0.0037(7) -0.0024(6) 0.0034(5)
C18 0.0233(6) 0.0412(8) 0.0323(8) -0.0077(7) -0.0030(6) -0.0006(6)
C19 0.0296(7) 0.0471(9) 0.0312(9) -0.0022(7) -0.0043(6) 0.0018(6)
C20 0.0372(8) 0.0643(11) 0.0361(9) 0.0041(9) -0.0023(7) -0.0048(7)
C21 0.0367(9) 0.0801(14) 0.0386(10) -0.0093(10) 0.0092(8) -0.0048(9)
C22 0.0322(8) 0.0651(11) 0.0540(12) -0.0198(10) 0.0070(8) 0.0041(8)
C23 0.0301(7) 0.0450(8) 0.0463(10) -0.0112(8) 0.0003(7) 0.0019(6)
C24 0.0386(8) 0.0508(9) 0.0359(9) 0.0031(8) -0.0042(7) 0.0067(7)

loop_
_atom_type_symbol
_atom_type_description
_atom_type_scat_dispersion_real
_atom_type_scat_dispersion_imag
_atom_type_scat_source
C C 0.0181 0.0091 'International Tables Vol C Tables 4.2.6.8 and 6.1.1.4'
H H 0.0000 0.0000 'International Tables Vol C Tables 4.2.6.8 and 6.1.1.4'
F F 0.0727 0.0534 'International Tables Vol C Tables 4.2.6.8 and 6.1.1.4'
N N 0.0311 0.0180 'International Tables Vol C Tables 4.2.6.8 and 6.1.1.4'

loop_
_geom_angle_atom_site_label_1
_geom_angle_atom_site_label_2
_geom_angle_atom_site_label_3
_geom_angle
C7 N1 C6 109.76(13)
C7 N1 H1 126.0(14)
C6 N1 H1 124.2(14)
C10 N2 C17 121.50(13)
C10 N2 H2 111.1(12)
C17 N2 H2 105.8(14)
C2 C1 C6 117.81(14)
C2 C1 H1A 121.1
C6 C1 H1A 121.1
C1 C2 C3 120.80(15)
C1 C2 H2A 119.6
C3 C2 H2A 119.6
C4 C3 C2 121.27(16)
C4 C3 H3 119.4
C2 C3 H3 119.4
C3 C4 C5 119.38(14)
C3 C4 H4 120.3
C5 C4 H4 120.3
C4 C5 C6 117.77(14)
C4 C5 C8 136.23(13)
C6 C5 C8 105.98(13)
N1 C6 C1 129.51(14)
N1 C6 C5 107.51(13)
C1 C6 C5 122.94(15)
N1 C7 C8 109.50(14)
N1 C7 C12 121.41(14)
C8 C7 C12 128.53(13)
C7 C8 C5 107.25(12)
C7 C8 C17 125.15(14)
C5 C8 C17 127.57(13)
C16 C10 C11 118.88(16)
C16 C10 N2 121.70(15)
C11 C10 N2 119.27(15)
C13 C11 C10 119.55(15)
C13 C11 C12 122.51(15)
C10 C11 C12 117.80(15)
C7 C12 C11 106.30(13)
C7 C12 H12A 110.5
C11 C12 H12A 110.5
C7 C12 H12B 110.5
C11 C12 H12B 110.5
H12A C12 H12B 108.7
C11 C13 C14 121.00(17)
C11 C13 H13 119.5
C14 C13 H13 119.5
C15 C14 C13 119.17(18)
C15 C14 H14 120.4
C13 C14 H14 120.4
C14 C15 C16 120.69(17)
C14 C15 H15 119.7
C16 C15 H15 119.7
C15 C16 C10 120.56(16)
C15 C16 H16 119.7
C10 C16 H16 119.7
N2 C17 C8 112.66(12)
N2 C17 C18 110.42(12)
C8 C17 C18 110.58(13)
N2 C17 C24 103.79(13)
C8 C17 C24 106.65(12)
C18 C17 C24 112.55(12)
C19 C18 C23 117.85(16)
C19 C18 C17 117.10(13)
C23 C18 C17 125.03(15)
C20 C19 C18 121.93(16)
C20 C19 H19 119.0
C18 C19 H19 119.0
C19 C20 C21 119.64(19)
C19 C20 H20 120.2
C21 C20 H20 120.2
C22 C21 C20 119.08(18)
C22 C21 H21 120.5
C20 C21 H21 120.5
C21 C22 C23 121.43(16)
C21 C22 H22 119.3
C23 C22 H22 119.3
C22 C23 C18 120.06(17)
C22 C23 H23 120.0
C18 C23 H23 120.0
F1 C24 F3 106.26(14)
F1 C24 F2 106.39(15)
F3 C24 F2 106.93(14)
F1 C24 C17 112.32(14)
F3 C24 C17 112.09(15)
F2 C24 C17 112.42(13)

loop_
_geom_bond_atom_site_label_1
_geom_bond_atom_site_label_2
_geom_bond_distance
F1 C24 1.333(2)
F2 C24 1.347(2)
F3 C24 1.345(2)
N1 C7 1.366(2)
N1 C6 1.370(2)
N1 H1 0.903(16)
N2 C10 1.424(2)
N2 C17 1.494(2)
N2 H2 0.888(14)
C1 C2 1.376(3)
C1 C6 1.386(2)
C1 H1A 0.9500
C2 C3 1.409(2)
C2 H2A 0.9500
C3 C4 1.383(2)
C3 H3 0.9500
C4 C5 1.402(2)
C4 H4 0.9500
C5 C6 1.4234(19)
C5 C8 1.439(2)
C7 C8 1.369(2)
C7 C12 1.493(2)
C8 C17 1.5187(19)
C10 C16 1.392(2)
C10 C11 1.404(2)
C11 C13 1.379(2)
C11 C12 1.509(2)
C12 H12A 0.9900
C12 H12B 0.9900
C13 C14 1.395(3)
C13 H13 0.9500
C14 C15 1.372(3)
C14 H14 0.9500
C15 C16 1.382(3)
C15 H15 0.9500
C16 H16 0.9500
C17 C18 1.535(2)
C17 C24 1.538(2)
C18 C19 1.394(2)
C18 C23 1.397(2)
C19 C20 1.379(2)
C19 H19 0.9500
C20 C21 1.393(3)
C20 H20 0.9500
C21 C22 1.376(3)
C21 H21 0.9500
C22 C23 1.388(3)
C22 H22 0.9500
C23 H23 0.9500
